data_2231490
loop_
_publ_author_name
'Guo, Huan-Mei'

_publ_section_title
;
 7-Benzyl-2,7-diazaspiro[4.4]nonan-1-one
;
_journal_coeditor_code HB6338
_journal_issue 9
_journal_name_full 'Acta Crystallographica Section E'
_journal_page_first o2517
_journal_paper_doi 10.1107/S1600536811034301
_journal_volume 67
_journal_year 2011
_chemical_formula_iupac 'C14 H18 N2 O'
_chemical_formula_moiety 'C14 H18 N2 O'
_chemical_formula_sum 'C14 H18 N2 O'
_chemical_formula_weight 230.30
_chemical_name_systematic
;
7-Benzyl-2,7-diazaspiro[4.4]nonan-1-one
;
_space_group_IT_number 61
_symmetry_cell_setting orthorhombic
_symmetry_space_group_name_Hall '-P 2ac 2ab'
_symmetry_space_group_name_H-M 'P b c a'
_atom_sites_solution_hydrogens geom
_atom_sites_solution_primary direct
_atom_sites_solution_secondary difmap
_audit_creation_method SHELXL-97
_cell_angle_alpha 90.00
_cell_angle_beta 90.00
_cell_angle_gamma 90.00
_cell_formula_units_Z 8
_cell_length_a 9.630(2)
_cell_length_b 8.4322(18)
_cell_length_c 29.848(7)
_cell_measurement_reflns_used 6994
_cell_measurement_temperature 173(2)
_cell_measurement_theta_max 27.48
_cell_measurement_theta_min 1.36
_cell_volume 2423.7(9)
_computing_cell_refinement 'CrystalClear (Rigaku, 2007)'
_computing_data_collection 'CrystalClear (Rigaku, 2007)'
_computing_data_reduction 'CrystalClear (Rigaku, 2007)'
_computing_molecular_graphics 'SHELXTL (Sheldrick, 2008)'
_computing_publication_material 'SHELXTL (Sheldrick, 2008)'
_computing_structure_refinement 'SHELXL97 (Sheldrick, 2008)'
_computing_structure_solution 'SHELXS97 (Sheldrick, 2008)'
_diffrn_ambient_temperature 173(2)
_diffrn_measured_fraction_theta_full 0.991
_diffrn_measured_fraction_theta_max 0.991
_diffrn_measurement_device_type 'MM007-HF CCD (Saturn 724+)'
_diffrn_measurement_method '\w scans at fixed \c = 45\%'
_diffrn_radiation_monochromator Confocal
_diffrn_radiation_source 'rotating anode'
_diffrn_radiation_type MoK\a
_diffrn_radiation_wavelength 0.71073
_diffrn_reflns_av_R_equivalents 0.0462
_diffrn_reflns_av_sigmaI/netI 0.0404
_diffrn_reflns_limit_h_max 12
_diffrn_reflns_limit_h_min -7
_diffrn_reflns_limit_k_max 10
_diffrn_reflns_limit_k_min -7
_diffrn_reflns_limit_l_max 38
_diffrn_reflns_limit_l_min -38
_diffrn_reflns_number 9156
_diffrn_reflns_theta_full 27.48
_diffrn_reflns_theta_max 27.48
_diffrn_reflns_theta_min 2.52
_exptl_absorpt_coefficient_mu 0.081
_exptl_absorpt_correction_T_max 0.9864
_exptl_absorpt_correction_T_min 0.9833
_exptl_absorpt_correction_type multi-scan
_exptl_absorpt_process_details '(CrystalClear; Rigaku, 2007)'
_exptl_crystal_colour colorless
_exptl_crystal_density_diffrn 1.262
_exptl_crystal_density_method 'not measured'
_exptl_crystal_description block
_exptl_crystal_F_000 992
_exptl_crystal_size_max 0.21
_exptl_crystal_size_mid 0.18
_exptl_crystal_size_min 0.17
_refine_diff_density_max 0.217
_refine_diff_density_min -0.193
_refine_ls_extinction_method none
_refine_ls_goodness_of_fit_ref 1.162
_refine_ls_hydrogen_treatment constr
_refine_ls_matrix_type full
_refine_ls_number_parameters 154
_refine_ls_number_reflns 2761
_refine_ls_number_restraints 0
_refine_ls_restrained_S_all 1.162
_refine_ls_R_factor_all 0.0670
_refine_ls_R_factor_gt 0.0592
_refine_ls_shift/su_max 0.000
_refine_ls_shift/su_mean 0.000
_refine_ls_structure_factor_coef Fsqd
_refine_ls_weighting_details 'calc w=1/[\s^2^(Fo^2^)+(0.0300P)^2^+1.3429P] where P=(Fo^2^+2Fc^2^)/3'
_refine_ls_weighting_scheme calc
_refine_ls_wR_factor_gt 0.1158
_refine_ls_wR_factor_ref 0.1200
_reflns_number_gt 2495
_reflns_number_total 2761
_reflns_threshold_expression I>2\s(I)
_cod_data_source_file hb6338.cif
_cod_data_source_block I
_cod_original_cell_volume 2423.8(9)
_cod_database_code 2231490
_cod_database_fobs_code 2231490

loop_
_symmetry_equiv_pos_as_xyz
'x, y, z'
'-x+1/2, -y, z+1/2'
'-x, y+1/2, -z+1/2'
'x+1/2, -y+1/2, -z'
'-x, -y, -z'
'x-1/2, y, -z-1/2'
'x, -y-1/2, z-1/2'
'-x-1/2, y-1/2, z'

loop_
_atom_site_type_symbol
_atom_site_label
_atom_site_fract_x
_atom_site_fract_y
_atom_site_fract_z
_atom_site_U_iso_or_equiv
_atom_site_adp_type
_atom_site_calc_flag
_atom_site_refinement_flags
_atom_site_occupancy
_atom_site_symmetry_multiplicity
O O1 0.27133(12) 0.12904(14) 0.47500(4) 0.0295(3) Uani d . 1 1
N N1 0.48470(14) 0.35120(16) 0.37041(4) 0.0226(3) Uani d . 1 1
N N3 0.39956(15) -0.08606(16) 0.45320(5) 0.0265(3) Uani d . 1 1
H H3 0.3485 -0.1589 0.4664 0.032 Uiso calc R 1 1
C C1 0.39718(18) 0.6967(2) 0.29710(6) 0.0279(4) Uani d . 1 1
H H1 0.3010 0.6777 0.2924 0.033 Uiso calc R 1 1
C C2 0.4556(2) 0.8372(2) 0.28234(6) 0.0324(4) Uani d . 1 1
H H2 0.3996 0.9135 0.2675 0.039 Uiso calc R 1 1
C C3 0.5953(2) 0.8667(2) 0.28919(6) 0.0319(4) Uani d . 1 1
H H3A 0.6352 0.9636 0.2793 0.038 Uiso calc R 1 1
C C4 0.67658(19) 0.7545(2) 0.31053(6) 0.0305(4) Uani d . 1 1
H H4 0.7726 0.7741 0.3153 0.037 Uiso calc R 1 1
C C5 0.61789(17) 0.61353(19) 0.32491(6) 0.0255(4) Uani d . 1 1
H H5 0.6746 0.5365 0.3392 0.031 Uiso calc R 1 1
C C6 0.47727(17) 0.58284(19) 0.31871(5) 0.0228(3) Uani d . 1 1
C C7 0.41177(18) 0.4289(2) 0.33361(6) 0.0259(4) Uani d . 1 1
H H7B 0.3149 0.4501 0.3430 0.031 Uiso calc R 1 1
H H7A 0.4085 0.3554 0.3078 0.031 Uiso calc R 1 1
C C8 0.48226(19) 0.4420(2) 0.41228(5) 0.0266(4) Uani d . 1 1
H H8A 0.3889 0.4870 0.4178 0.032 Uiso calc R 1 1
H H8B 0.5508 0.5294 0.4115 0.032 Uiso calc R 1 1
C C9 0.5201(2) 0.3210(2) 0.44804(6) 0.0315(4) Uani d . 1 1
H H9A 0.4680 0.3417 0.4760 0.038 Uiso calc R 1 1
H H9B 0.6207 0.3248 0.4547 0.038 Uiso calc R 1 1
C C10 0.47966(17) 0.15873(19) 0.42824(5) 0.0237(4) Uani d . 1 1
C C11 0.41627(19) 0.2024(2) 0.38238(5) 0.0264(4) Uani d . 1 1
H H11B 0.4358 0.1191 0.3599 0.032 Uiso calc R 1 1
H H11A 0.3145 0.2169 0.3848 0.032 Uiso calc R 1 1
C C12 0.59701(18) 0.0370(2) 0.42444(6) 0.0310(4) Uani d . 1 1
H H12A 0.6471 0.0487 0.3957 0.037 Uiso calc R 1 1
H H12B 0.6640 0.0489 0.4494 0.037 Uiso calc R 1 1
C C13 0.52313(19) -0.1232(2) 0.42691(6) 0.0317(4) Uani d . 1 1
H H13A 0.4981 -0.1622 0.3967 0.038 Uiso calc R 1 1
H H13B 0.5814 -0.2036 0.4421 0.038 Uiso calc R 1 1
C C14 0.37117(16) 0.06900(19) 0.45541(5) 0.0220(3) Uani d . 1 1

loop_
_atom_site_aniso_label
_atom_site_aniso_U_11
_atom_site_aniso_U_22
_atom_site_aniso_U_33
_atom_site_aniso_U_12
_atom_site_aniso_U_13
_atom_site_aniso_U_23
O1 0.0269(6) 0.0299(7) 0.0317(6) 0.0042(5) 0.0045(5) 0.0012(5)
N1 0.0255(7) 0.0193(7) 0.0231(7) -0.0027(6) -0.0004(5) 0.0010(5)
N3 0.0277(7) 0.0197(7) 0.0321(8) -0.0019(6) 0.0035(6) 0.0033(6)
C1 0.0259(8) 0.0299(9) 0.0279(8) 0.0013(8) -0.0008(7) 0.0021(7)
C2 0.0361(10) 0.0283(9) 0.0329(9) 0.0047(8) -0.0023(8) 0.0071(7)
C3 0.0383(10) 0.0255(9) 0.0320(9) -0.0055(8) 0.0031(8) 0.0054(7)
C4 0.0273(9) 0.0283(9) 0.0358(9) -0.0047(7) 0.0024(7) -0.0001(7)
C5 0.0246(8) 0.0232(8) 0.0289(9) 0.0013(7) 0.0008(7) 0.0015(7)
C6 0.0245(8) 0.0214(8) 0.0226(8) -0.0004(7) 0.0007(6) -0.0006(6)
C7 0.0244(8) 0.0258(9) 0.0276(8) -0.0035(7) -0.0021(6) 0.0036(7)
C8 0.0308(9) 0.0227(8) 0.0263(8) -0.0014(7) 0.0028(7) -0.0020(7)
C9 0.0399(10) 0.0272(9) 0.0273(9) -0.0090(8) -0.0052(7) 0.0006(7)
C10 0.0265(8) 0.0209(8) 0.0237(8) -0.0025(7) -0.0016(6) 0.0012(6)
C11 0.0307(9) 0.0240(8) 0.0245(8) -0.0058(7) -0.0035(7) 0.0032(7)
C12 0.0264(9) 0.0344(10) 0.0324(9) 0.0023(8) 0.0053(7) 0.0032(8)
C13 0.0352(10) 0.0260(9) 0.0341(9) 0.0066(8) 0.0034(8) -0.0010(7)
C14 0.0218(8) 0.0228(8) 0.0214(7) -0.0004(7) -0.0019(6) 0.0010(6)

loop_
_atom_type_symbol
_atom_type_description
_atom_type_scat_dispersion_real
_atom_type_scat_dispersion_imag
_atom_type_scat_source
C C 0.0033 0.0016 'International Tables Vol C Tables 4.2.6.8 and 6.1.1.4'
H H 0.0000 0.0000 'International Tables Vol C Tables 4.2.6.8 and 6.1.1.4'
N N 0.0061 0.0033 'International Tables Vol C Tables 4.2.6.8 and 6.1.1.4'
O O 0.0106 0.0060 'International Tables Vol C Tables 4.2.6.8 and 6.1.1.4'

loop_
_geom_angle_atom_site_label_1
_geom_angle_atom_site_label_2
_geom_angle_atom_site_label_3
_geom_angle
C7 N1 C11 110.62(13)
C7 N1 C8 113.55(13)
C11 N1 C8 103.47(13)
C14 N3 C13 113.77(14)
C14 N3 H3 123.1
C13 N3 H3 123.1
C2 C1 C6 120.90(16)
C2 C1 H1 119.5
C6 C1 H1 119.5
C1 C2 C3 120.16(17)
C1 C2 H2 119.9
C3 C2 H2 119.9
C4 C3 C2 119.67(17)
C4 C3 H3A 120.2
C2 C3 H3A 120.2
C3 C4 C5 119.94(17)
C3 C4 H4 120.0
C5 C4 H4 120.0
C4 C5 C6 121.06(16)
C4 C5 H5 119.5
C6 C5 H5 119.5
C1 C6 C5 118.26(15)
C1 C6 C7 119.90(15)
C5 C6 C7 121.82(15)
N1 C7 C6 113.99(13)
N1 C7 H7B 108.8
C6 C7 H7B 108.8
N1 C7 H7A 108.8
C6 C7 H7A 108.8
H7B C7 H7A 107.7
N1 C8 C9 104.13(14)
N1 C8 H8A 110.9
C9 C8 H8A 110.9
N1 C8 H8B 110.9
C9 C8 H8B 110.9
H8A C8 H8B 108.9
C8 C9 C10 105.45(14)
C8 C9 H9A 110.7
C10 C9 H9A 110.7
C8 C9 H9B 110.7
C10 C9 H9B 110.7
H9A C9 H9B 108.8
C14 C10 C12 102.28(13)
C14 C10 C9 114.22(14)
C12 C10 C9 115.95(14)
C14 C10 C11 108.61(13)
C12 C10 C11 112.71(14)
C9 C10 C11 103.19(13)
N1 C11 C10 104.07(13)
N1 C11 H11B 110.9
C10 C11 H11B 110.9
N1 C11 H11A 110.9
C10 C11 H11A 110.9
H11B C11 H11A 109.0
C13 C12 C10 104.21(14)
C13 C12 H12A 110.9
C10 C12 H12A 110.9
C13 C12 H12B 110.9
C10 C12 H12B 110.9
H12A C12 H12B 108.9
N3 C13 C12 102.45(13)
N3 C13 H13A 111.3
C12 C13 H13A 111.3
N3 C13 H13B 111.3
C12 C13 H13B 111.3
H13A C13 H13B 109.2
O1 C14 N3 125.71(15)
O1 C14 C10 125.64(15)
N3 C14 C10 108.61(14)

loop_
_geom_bond_atom_site_label_1
_geom_bond_atom_site_label_2
_geom_bond_distance
O1 C14 1.2341(19)
N1 C7 1.459(2)
N1 C11 1.462(2)
N1 C8 1.466(2)
N3 C14 1.337(2)
N3 C13 1.460(2)
N3 H3 0.8800
C1 C2 1.383(2)
C1 C6 1.390(2)
C1 H1 0.9500
C2 C3 1.384(3)
C2 H2 0.9500
C3 C4 1.384(3)
C3 H3A 0.9500
C4 C5 1.384(2)
C4 H4 0.9500
C5 C6 1.391(2)
C5 H5 0.9500
C6 C7 1.510(2)
C7 H7B 0.9900
C7 H7A 0.9900
C8 C9 1.521(2)
C8 H8A 0.9900
C8 H8B 0.9900
C9 C10 1.540(2)
C9 H9A 0.9900
C9 H9B 0.9900
C10 C14 1.524(2)
C10 C12 1.531(2)
C10 C11 1.544(2)
C11 H11B 0.9900
C11 H11A 0.9900
C12 C13 1.529(2)
C12 H12A 0.9900
C12 H12B 0.9900
C13 H13A 0.9900
C13 H13B 0.9900

loop_
_geom_hbond_atom_site_label_D
_geom_hbond_atom_site_label_H
_geom_hbond_atom_site_label_A
_geom_hbond_site_symmetry_A
_geom_hbond_distance_DH
_geom_hbond_distance_HA
_geom_hbond_distance_DA
_geom_hbond_angle_DHA
N3 H3 O1 8_655 0.88 2.14 2.9839(19) 160

loop_
_geom_torsion_atom_site_label_1
_geom_torsion_atom_site_label_2
_geom_torsion_atom_site_label_3
_geom_torsion_atom_site_label_4
_geom_torsion
C6 C1 C2 C3 -0.4(3)
C1 C2 C3 C4 0.6(3)
C2 C3 C4 C5 0.0(3)
C3 C4 C5 C6 -0.7(3)
C2 C1 C6 C5 -0.3(2)
C2 C1 C6 C7 -178.67(16)
C4 C5 C6 C1 0.9(2)
C4 C5 C6 C7 179.16(16)
C11 N1 C7 C6 -179.16(13)
C8 N1 C7 C6 65.02(18)
C1 C6 C7 N1 -156.04(15)
C5 C6 C7 N1 25.7(2)
C7 N1 C8 C9 162.37(14)
C11 N1 C8 C9 42.41(16)
N1 C8 C9 C10 -24.29(18)
C8 C9 C10 C14 -119.53(15)
C8 C9 C10 C12 121.90(16)
C8 C9 C10 C11 -1.82(18)
C7 N1 C11 C10 -165.66(13)
C8 N1 C11 C10 -43.71(16)
C14 C10 C11 N1 149.00(13)
C12 C10 C11 N1 -98.41(16)
C9 C10 C11 N1 27.42(17)
C14 C10 C12 C13 28.06(17)
C9 C10 C12 C13 153.01(15)
C11 C10 C12 C13 -88.38(16)
C14 N3 C13 C12 17.26(19)
C10 C12 C13 N3 -27.63(17)
C13 N3 C14 O1 178.80(16)
C13 N3 C14 C10 0.86(19)
C12 C10 C14 O1 163.51(16)
C9 C10 C14 O1 37.4(2)
C11 C10 C14 O1 -77.1(2)
C12 C10 C14 N3 -18.55(17)
C9 C10 C14 N3 -144.63(14)
C11 C10 C14 N3 100.81(15)

loop_
_cod_related_entry_id
_cod_related_entry_database
_cod_related_entry_code
1 ChemSpider 25070324
